data_4105390
loop_
_publ_author_name
'Swagat K. Mohapatra'
'Susanne B\"uschel'
'Constantin Daniliuc'
'Peter G. Jones'
'Matthias Tamm'

_publ_section_title
;
 Selective Lithiation and Phosphane-Functionalization of
 [(\h7-C7H7)Ti(\h5-C5H5)] (Troticene) and Its Use for the Preparation of
 Early-Late Heterobimetallic Complexes
;
_journal_name_full 'Journal of the American Chemical Society'
_journal_page_first 17014
_journal_page_last 17023
_journal_paper_doi 10.1021/ja9080056
_journal_volume 131
_journal_year 2009
_chemical_formula_sum 'C28 H29 Au Cl O P Ti'
_chemical_formula_weight 692.80
_chemical_name_systematic
;
 ?
;
_space_group_IT_number 4
_symmetry_cell_setting monoclinic
_symmetry_space_group_name_Hall 'P 2yb'
_symmetry_space_group_name_H-M 'P 1 21 1'
_atom_sites_solution_hydrogens geom
_atom_sites_solution_primary direct
_atom_sites_solution_secondary difmap
_audit_creation_method SHELXL-97
_cell_angle_alpha 90.00
_cell_angle_beta 91.036(2)
_cell_angle_gamma 90.00
_cell_formula_units_Z 4
_cell_length_a 10.2073(2)
_cell_length_b 13.3413(2)
_cell_length_c 18.5216(4)
_cell_measurement_reflns_used 13111
_cell_measurement_temperature 100(2)
_cell_measurement_theta_max 75.6134
_cell_measurement_theta_min 4.0761
_cell_volume 2521.83(8)
_computing_cell_refinement
;
CrysAlis RED, Oxford Diffraction Ltd.,
Version 1.171.32.36 (release 29-09-2008 CrysAlis171 .NET)
(compiled Sep 29 2008,12:11:20)
;
_computing_data_collection
;
CrysAlis RED, Oxford Diffraction Ltd.,
Version 1.171.32.36 (release 29-09-2008 CrysAlis171 .NET)
(compiled Sep 29 2008,12:11:20)
;
_computing_data_reduction
;
CrysAlis RED, Oxford Diffraction Ltd.,
Version 1.171.32.36 (release 29-09-2008 CrysAlis171 .NET)
(compiled Sep 29 2008,12:11:20)
;
_computing_molecular_graphics 'BRUKER XP'
_computing_publication_material SHELXL-97
_computing_structure_refinement 'SHELXL-97 (Sheldrick, 1997)'
_computing_structure_solution 'SHELXS-97 (Sheldrick, 1990)'
_diffrn_ambient_temperature 100(2)
_diffrn_detector_area_resol_mean 10.3543
_diffrn_measured_fraction_theta_full 0.986
_diffrn_measured_fraction_theta_max 0.941
_diffrn_measurement_device_type 'Xcalibur, Atlas, Nova'
_diffrn_measurement_method '\w scans'
_diffrn_radiation_monochromator mirror
_diffrn_radiation_source 'Nova (Cu) X-ray Source'
_diffrn_radiation_type 'Cu K\a'
_diffrn_radiation_wavelength 1.54184
_diffrn_reflns_av_R_equivalents 0.0455
_diffrn_reflns_av_sigmaI/netI 0.0415
_diffrn_reflns_limit_h_max 12
_diffrn_reflns_limit_h_min -11
_diffrn_reflns_limit_k_max 16
_diffrn_reflns_limit_k_min -16
_diffrn_reflns_limit_l_max 22
_diffrn_reflns_limit_l_min -23
_diffrn_reflns_number 22076
_diffrn_reflns_theta_full 72.50
_diffrn_reflns_theta_max 78.72
_diffrn_reflns_theta_min 4.08
_exptl_absorpt_coefficient_mu 15.189
_exptl_absorpt_correction_T_max 1.00000
_exptl_absorpt_correction_T_min 0.60207
_exptl_absorpt_correction_type multi-scan
_exptl_absorpt_process_details
;
CrysAlis RED, Oxford Diffraction Ltd.,
Version 1.171.32.36 (release 29-09-2008 CrysAlis171 .NET)
(compiled Sep 29 2008,12:11:20)
;
_exptl_crystal_colour blue
_exptl_crystal_density_diffrn 1.825
_exptl_crystal_description plate
_exptl_crystal_F_000 1352
_exptl_crystal_size_max 0.10
_exptl_crystal_size_mid 0.05
_exptl_crystal_size_min 0.03
_refine_diff_density_max 8.532
_refine_diff_density_min -1.706
_refine_diff_density_rms 0.289
_refine_ls_abs_structure_details 'Flack H D (1983), Acta Cryst. A39, 876-881'
_refine_ls_abs_structure_Flack 0.016(15)
_refine_ls_extinction_method none
_refine_ls_goodness_of_fit_ref 1.033
_refine_ls_hydrogen_treatment riding
_refine_ls_matrix_type full
_refine_ls_number_parameters 595
_refine_ls_number_reflns 9291
_refine_ls_number_restraints 1
_refine_ls_restrained_S_all 1.033
_refine_ls_R_factor_all 0.0669
_refine_ls_R_factor_gt 0.0606
_refine_ls_shift/su_max 0.002
_refine_ls_shift/su_mean 0.000
_refine_ls_structure_factor_coef Fsqd
_refine_ls_weighting_details 'calc w=1/[\s^2^(Fo^2^)+(0.1187P)^2^] where P=(Fo^2^+2Fc^2^)/3'
_refine_ls_weighting_scheme calc
_refine_ls_wR_factor_gt 0.1445
_refine_ls_wR_factor_ref 0.1495
_reflns_number_gt 8379
_reflns_number_total 9291
_reflns_threshold_expression >2sigma(I)
_cod_data_source_file ja9080056_si_004.cif
_cod_data_source_block susy40
_cod_original_sg_symbol_H-M 'P 21'
_cod_database_code 4105390

loop_
_symmetry_equiv_pos_as_xyz
'x, y, z'
'-x, y+1/2, -z'

loop_
_atom_site_label
_atom_site_type_symbol
_atom_site_fract_x
_atom_site_fract_y
_atom_site_fract_z
_atom_site_U_iso_or_equiv
_atom_site_adp_type
_atom_site_occupancy
_atom_site_symmetry_multiplicity
_atom_site_calc_flag
_atom_site_refinement_flags
Au1 Au 0.55400(4) 0.21209(3) 0.27336(2) 0.02773(13) Uani 1 1 d .
Au2 Au 0.05273(4) 0.78808(3) 0.22337(2) 0.02733(13) Uani 1 1 d .
P1 P 0.5524(2) 0.2185(3) 0.15380(15) 0.0254(6) Uani 1 1 d .
P2 P 0.0438(3) 0.7775(3) 0.34273(16) 0.0250(6) Uani 1 1 d .
Cl1 Cl 0.5583(3) 0.2018(3) 0.39661(15) 0.0329(6) Uani 1 1 d .
Cl2 Cl 0.0663(3) 0.7966(3) 0.09962(15) 0.0341(6) Uani 1 1 d .
Ti1 Ti 0.7727(2) 0.43483(16) 0.14747(12) 0.0307(4) Uani 1 1 d .
Ti2 Ti 0.2586(2) 0.55745(16) 0.33992(12) 0.0309(4) Uani 1 1 d .
O1 O 0.9102(11) 0.1202(8) 0.3050(6) 0.051(2) Uani 1 1 d .
O2 O 0.4231(9) 0.8855(7) 0.1989(6) 0.042(2) Uani 1 1 d .
C1 C 0.9888(11) 0.4380(10) 0.1411(9) 0.041(3) Uani 1 1 d .
H1 H 1.0549 0.4232 0.1073 0.050 Uiso 1 1 calc R
C2 C 0.9419(12) 0.5364(10) 0.1419(7) 0.037(3) Uani 1 1 d .
H2 H 0.9818 0.5806 0.1086 0.044 Uiso 1 1 calc R
C3 C 0.8413(12) 0.5811(8) 0.1860(7) 0.033(2) Uani 1 1 d .
H3 H 0.8243 0.6501 0.1772 0.040 Uiso 1 1 calc R
C4 C 0.7638(12) 0.5357(11) 0.2410(8) 0.040(3) Uani 1 1 d .
H4 H 0.7010 0.5779 0.2630 0.048 Uiso 1 1 calc R
C5 C 0.7698(12) 0.4341(10) 0.2668(7) 0.034(3) Uani 1 1 d .
H5 H 0.7135 0.4180 0.3054 0.041 Uiso 1 1 calc R
C6 C 0.8509(13) 0.3540(10) 0.2410(7) 0.039(3) Uani 1 1 d .
H6 H 0.8383 0.2909 0.2636 0.047 Uiso 1 1 calc R
C7 C 0.9466(13) 0.3558(11) 0.1869(8) 0.042(3) Uani 1 1 d .
H7 H 0.9900 0.2939 0.1791 0.050 Uiso 1 1 calc R
C8 C 0.6043(11) 0.3324(9) 0.1095(6) 0.031(2) Uani 1 1 d .
C9 C 0.5517(12) 0.4282(8) 0.1213(8) 0.035(3) Uani 1 1 d .
H9 H 0.4889 0.4470 0.1560 0.042 Uiso 1 1 calc R
C10 C 0.6144(16) 0.4923(11) 0.0687(8) 0.052(4) Uani 1 1 d .
H10 H 0.5963 0.5616 0.0622 0.062 Uiso 1 1 calc R
C11 C 0.7052(17) 0.4374(13) 0.0291(8) 0.051(4) Uani 1 1 d .
H11 H 0.7631 0.4630 -0.0060 0.061 Uiso 1 1 calc R
C12 C 0.6944(13) 0.3397(10) 0.0506(7) 0.041(3) Uani 1 1 d .
H12 H 0.7395 0.2848 0.0299 0.049 Uiso 1 1 calc R
C13 C 0.6568(10) 0.1237(8) 0.1106(6) 0.027(2) Uani 1 1 d .
C14 C 0.6438(11) 0.0998(11) 0.0389(8) 0.039(3) Uani 1 1 d .
H14 H 0.5763 0.1298 0.0102 0.047 Uiso 1 1 calc R
C15 C 0.7307(13) 0.0308(11) 0.0075(8) 0.040(3) Uani 1 1 d .
H15 H 0.7186 0.0118 -0.0416 0.048 Uiso 1 1 calc R
C16 C 0.8312(12) -0.0087(10) 0.0469(8) 0.042(3) Uani 1 1 d .
H16 H 0.8931 -0.0515 0.0248 0.050 Uiso 1 1 calc R
C17 C 0.8427(10) 0.0139(9) 0.1193(8) 0.034(3) Uani 1 1 d .
H17 H 0.9090 -0.0176 0.1480 0.041 Uiso 1 1 calc R
C18 C 0.7573(10) 0.0831(8) 0.1515(7) 0.030(2) Uani 1 1 d .
H18 H 0.7690 0.1015 0.2007 0.036 Uiso 1 1 calc R
C19 C 0.3896(10) 0.1938(8) 0.1166(7) 0.030(2) Uani 1 1 d .
C20 C 0.3308(12) 0.2549(9) 0.0652(7) 0.034(2) Uani 1 1 d .
H20 H 0.3743 0.3131 0.0484 0.041 Uiso 1 1 calc R
C21 C 0.2107(11) 0.2306(8) 0.0393(7) 0.034(2) Uani 1 1 d .
H21 H 0.1713 0.2707 0.0025 0.041 Uiso 1 1 calc R
C22 C 0.1429(11) 0.1476(10) 0.0656(7) 0.036(2) Uani 1 1 d .
H22 H 0.0562 0.1346 0.0487 0.043 Uiso 1 1 calc R
C23 C 0.1999(11) 0.0849(9) 0.1152(7) 0.033(2) Uani 1 1 d .
H23 H 0.1558 0.0263 0.1309 0.040 Uiso 1 1 calc R
C24 C 0.3240(11) 0.1088(8) 0.1424(6) 0.028(2) Uani 1 1 d .
H24 H 0.3643 0.0678 0.1784 0.034 Uiso 1 1 calc R
C25 C 0.4703(12) 0.5664(11) 0.3598(9) 0.044(3) Uani 1 1 d .
H25 H 0.5281 0.5820 0.3990 0.053 Uiso 1 1 calc R
C26 C 0.4383(12) 0.4653(11) 0.3534(9) 0.045(3) Uani 1 1 d .
H26 H 0.4763 0.4216 0.3884 0.054 Uiso 1 1 calc R
C27 C 0.3550(14) 0.4197(9) 0.3002(9) 0.045(3) Uani 1 1 d .
H27 H 0.3440 0.3493 0.3043 0.054 Uiso 1 1 calc R
C28 C 0.2875(13) 0.4655(11) 0.2428(9) 0.045(3) Uani 1 1 d .
H28 H 0.2353 0.4218 0.2137 0.054 Uiso 1 1 calc R
C29 C 0.2855(14) 0.5657(13) 0.2221(8) 0.048(4) Uani 1 1 d .
H29 H 0.2345 0.5809 0.1801 0.058 Uiso 1 1 calc R
C30 C 0.3513(12) 0.6499(10) 0.2562(8) 0.043(3) Uani 1 1 d .
H30 H 0.3382 0.7132 0.2338 0.052 Uiso 1 1 calc R
C31 C 0.4309(12) 0.6494(11) 0.3175(9) 0.044(3) Uani 1 1 d .
H31 H 0.4629 0.7128 0.3330 0.053 Uiso 1 1 calc R
C32 C 0.0846(12) 0.6578(9) 0.3775(7) 0.036(3) Uani 1 1 d .
C33 C 0.0320(11) 0.5645(10) 0.3457(7) 0.034(3) Uani 1 1 d .
H33 H -0.0191 0.5599 0.3024 0.041 Uiso 1 1 calc R
C34 C 0.0694(14) 0.4843(9) 0.3893(8) 0.043(3) Uani 1 1 d .
H34 H 0.0488 0.4160 0.3804 0.052 Uiso 1 1 calc R
C35 C 0.1380(16) 0.5183(12) 0.4448(9) 0.052(4) Uani 1 1 d .
H35 H 0.1734 0.4787 0.4830 0.062 Uiso 1 1 calc R
C36 C 0.1508(13) 0.6273(11) 0.4379(6) 0.039(3) Uani 1 1 d .
H36 H 0.1978 0.6697 0.4704 0.047 Uiso 1 1 calc R
C37 C 0.1527(10) 0.8645(10) 0.3894(7) 0.033(2) Uani 1 1 d .
C38 C 0.2510(10) 0.9127(8) 0.3498(7) 0.029(2) Uani 1 1 d .
H38 H 0.2604 0.9004 0.2997 0.034 Uiso 1 1 calc R
C39 C 0.3338(11) 0.9786(10) 0.3865(8) 0.039(3) Uani 1 1 d .
H39 H 0.3991 1.0141 0.3611 0.047 Uiso 1 1 calc R
C40 C 0.3210(13) 0.9926(11) 0.4607(8) 0.044(3) Uani 1 1 d .
H40 H 0.3794 1.0367 0.4856 0.053 Uiso 1 1 calc R
C41 C 0.2251(15) 0.9435(13) 0.4984(8) 0.052(4) Uani 1 1 d .
H41 H 0.2191 0.9535 0.5490 0.062 Uiso 1 1 calc R
C42 C 0.1374(12) 0.8800(10) 0.4637(7) 0.037(3) Uani 1 1 d .
H42 H 0.0693 0.8479 0.4893 0.045 Uiso 1 1 calc R
C43 C -0.1155(10) 0.8047(8) 0.3831(6) 0.028(2) Uani 1 1 d .
C44 C -0.1814(12) 0.7401(9) 0.4297(7) 0.038(3) Uani 1 1 d .
H44 H -0.1442 0.6767 0.4410 0.046 Uiso 1 1 calc R
C45 C -0.3010(12) 0.7671(9) 0.4600(8) 0.037(3) Uani 1 1 d .
H45 H -0.3408 0.7233 0.4935 0.045 Uiso 1 1 calc R
C46 C -0.3611(12) 0.8549(11) 0.4422(7) 0.040(3) Uani 1 1 d .
H46 H -0.4433 0.8720 0.4620 0.049 Uiso 1 1 calc R
C47 C -0.2992(11) 0.9196(9) 0.3943(7) 0.034(2) Uani 1 1 d .
H47 H -0.3390 0.9818 0.3821 0.040 Uiso 1 1 calc R
C48 C -0.1775(11) 0.8934(9) 0.3636(7) 0.033(2) Uani 1 1 d .
H48 H -0.1383 0.9369 0.3295 0.039 Uiso 1 1 calc R
C49 C 1.0353(16) 0.1147(11) 0.2725(10) 0.054(4) Uani 1 1 d .
H49A H 1.0293 0.1378 0.2218 0.065 Uiso 1 1 calc R
H49B H 1.0675 0.0447 0.2730 0.065 Uiso 1 1 calc R
C50 C 1.1258(18) 0.1798(12) 0.3146(10) 0.058(4) Uani 1 1 d .
H50A H 1.1248 0.2496 0.2963 0.070 Uiso 1 1 calc R
H50B H 1.2167 0.1538 0.3145 0.070 Uiso 1 1 calc R
C51 C 1.066(2) 0.1724(16) 0.3893(11) 0.074(5) Uani 1 1 d .
H51A H 1.1053 0.1161 0.4169 0.089 Uiso 1 1 calc R
H51B H 1.0802 0.2352 0.4167 0.089 Uiso 1 1 calc R
C52 C 0.9279(19) 0.1553(14) 0.3766(8) 0.062(5) Uani 1 1 d .
H52A H 0.8951 0.1050 0.4112 0.074 Uiso 1 1 calc R
H52B H 0.8786 0.2184 0.3834 0.074 Uiso 1 1 calc R
C53 C 0.5438(13) 0.8921(11) 0.2369(8) 0.042(3) Uani 1 1 d .
H53A H 0.5312 0.8777 0.2888 0.050 Uiso 1 1 calc R
H53B H 0.5806 0.9604 0.2324 0.050 Uiso 1 1 calc R
C54 C 0.6380(14) 0.8146(9) 0.2042(8) 0.042(3) Uani 1 1 d .
H54A H 0.7233 0.8458 0.1931 0.051 Uiso 1 1 calc R
H54B H 0.6531 0.7578 0.2377 0.051 Uiso 1 1 calc R
C55 C 0.5700(16) 0.7809(15) 0.1377(9) 0.060(4) Uani 1 1 d .
H55A H 0.6294 0.7833 0.0961 0.072 Uiso 1 1 calc R
H55B H 0.5370 0.7116 0.1432 0.072 Uiso 1 1 calc R
C56 C 0.4611(17) 0.8516(13) 0.1278(8) 0.051(3) Uani 1 1 d .
H56A H 0.4888 0.9093 0.0981 0.061 Uiso 1 1 calc R
H56B H 0.3862 0.8183 0.1029 0.061 Uiso 1 1 calc R

loop_
_atom_site_aniso_label
_atom_site_aniso_U_11
_atom_site_aniso_U_22
_atom_site_aniso_U_33
_atom_site_aniso_U_23
_atom_site_aniso_U_13
_atom_site_aniso_U_12
Au1 0.0277(2) 0.0186(2) 0.0370(2) 0.00055(17) 0.00441(16) 0.00044(16)
Au2 0.0276(2) 0.0193(2) 0.0351(2) 0.00170(17) 0.00186(16) 0.00029(16)
P1 0.0192(11) 0.0200(14) 0.0373(13) -0.0034(14) 0.0037(9) -0.0009(12)
P2 0.0213(11) 0.0159(16) 0.0379(14) 0.0002(12) 0.0001(10) 0.0015(11)
Cl1 0.0328(11) 0.0273(16) 0.0389(13) 0.0007(12) 0.0064(10) 0.0023(12)
Cl2 0.0356(12) 0.0292(15) 0.0376(13) 0.0010(13) 0.0030(10) -0.0009(13)
Ti1 0.0296(10) 0.0224(10) 0.0399(11) 0.0020(8) -0.0017(8) -0.0047(8)
Ti2 0.0279(9) 0.0219(10) 0.0431(11) 0.0043(8) 0.0059(8) 0.0048(8)
O1 0.063(6) 0.039(6) 0.051(6) -0.005(4) 0.004(5) 0.003(5)
O2 0.043(5) 0.032(5) 0.051(5) -0.001(4) 0.000(4) 0.006(4)
C1 0.022(5) 0.035(7) 0.068(9) 0.000(6) 0.005(5) -0.002(5)
C2 0.034(6) 0.031(6) 0.046(7) 0.006(5) 0.006(5) -0.016(5)
C3 0.041(6) 0.010(4) 0.048(7) 0.000(4) -0.012(5) 0.000(4)
C4 0.029(5) 0.042(7) 0.050(7) -0.013(6) 0.001(5) -0.012(5)
C5 0.033(6) 0.033(6) 0.037(6) 0.003(5) 0.003(5) -0.001(5)
C6 0.046(7) 0.028(6) 0.043(6) 0.010(5) -0.007(5) -0.002(5)
C7 0.039(6) 0.037(7) 0.049(7) 0.004(6) -0.011(5) 0.005(5)
C8 0.030(5) 0.027(5) 0.036(6) -0.006(4) 0.001(4) 0.009(4)
C9 0.039(6) 0.008(5) 0.058(7) 0.004(5) -0.008(5) -0.005(4)
C10 0.063(9) 0.033(7) 0.059(8) 0.019(6) -0.024(7) -0.028(7)
C11 0.066(9) 0.051(8) 0.036(6) 0.005(6) -0.006(6) -0.019(7)
C12 0.043(6) 0.037(7) 0.043(7) -0.005(5) 0.004(5) -0.017(5)
C13 0.021(4) 0.019(5) 0.041(6) -0.004(4) 0.003(4) 0.001(4)
C14 0.021(5) 0.045(7) 0.052(7) -0.003(6) -0.003(5) 0.001(5)
C15 0.038(6) 0.041(7) 0.043(7) -0.012(5) 0.006(5) 0.003(5)
C16 0.032(6) 0.033(6) 0.061(8) -0.008(6) 0.012(6) -0.010(5)
C17 0.019(4) 0.020(5) 0.064(8) -0.004(5) 0.009(5) -0.002(4)
C18 0.025(5) 0.021(5) 0.043(6) -0.009(4) 0.001(4) 0.001(4)
C19 0.019(4) 0.024(6) 0.048(6) -0.007(4) 0.003(4) 0.002(4)
C20 0.037(6) 0.021(5) 0.044(6) 0.005(4) 0.006(5) 0.001(4)
C21 0.033(5) 0.023(6) 0.048(6) 0.005(5) -0.003(5) 0.002(4)
C22 0.027(5) 0.036(6) 0.045(6) -0.009(5) 0.003(5) -0.003(5)
C23 0.026(5) 0.024(5) 0.050(7) -0.001(5) 0.004(5) -0.008(4)
C24 0.028(5) 0.020(5) 0.037(5) -0.002(4) 0.002(4) 0.001(4)
C25 0.022(5) 0.044(7) 0.065(9) 0.007(6) -0.002(5) 0.002(5)
C26 0.028(6) 0.046(8) 0.061(8) 0.011(6) 0.004(6) 0.011(5)
C27 0.048(7) 0.012(5) 0.077(10) -0.003(5) 0.019(7) 0.005(5)
C28 0.032(6) 0.042(7) 0.061(8) -0.014(6) 0.010(6) 0.009(5)
C29 0.042(7) 0.055(9) 0.049(8) 0.009(7) 0.012(6) 0.029(7)
C30 0.032(6) 0.027(6) 0.071(9) 0.006(6) 0.019(6) 0.013(5)
C31 0.031(6) 0.033(7) 0.069(9) 0.004(6) 0.009(6) -0.004(5)
C32 0.037(6) 0.025(6) 0.045(6) 0.004(5) 0.016(5) 0.000(5)
C33 0.019(5) 0.032(6) 0.052(7) 0.003(5) 0.007(5) 0.004(4)
C34 0.054(7) 0.019(5) 0.056(8) 0.007(5) 0.006(6) 0.007(5)
C35 0.057(8) 0.043(8) 0.056(9) 0.016(7) 0.022(7) 0.022(7)
C36 0.043(6) 0.043(7) 0.030(5) 0.004(5) 0.007(5) 0.009(5)
C37 0.022(5) 0.031(6) 0.045(6) -0.005(5) -0.005(4) 0.006(4)
C38 0.024(5) 0.023(5) 0.039(6) 0.001(4) -0.002(4) 0.006(4)
C39 0.020(5) 0.031(6) 0.066(8) -0.004(6) -0.005(5) 0.001(4)
C40 0.033(6) 0.037(7) 0.063(8) -0.017(6) -0.006(6) 0.009(5)
C41 0.050(8) 0.057(9) 0.048(8) -0.014(7) -0.006(6) 0.018(7)
C42 0.030(5) 0.039(7) 0.043(6) -0.004(5) 0.006(5) 0.002(5)
C43 0.020(4) 0.023(5) 0.041(5) 0.003(4) 0.003(4) -0.001(4)
C44 0.037(6) 0.030(6) 0.046(7) 0.007(5) 0.007(5) -0.002(5)
C45 0.030(5) 0.026(6) 0.056(7) -0.004(5) 0.009(5) -0.004(4)
C46 0.030(5) 0.042(7) 0.050(7) -0.012(6) 0.007(5) -0.006(5)
C47 0.028(5) 0.024(5) 0.049(7) 0.001(5) -0.003(5) 0.004(4)
C48 0.026(5) 0.026(6) 0.046(6) 0.004(5) 0.002(5) 0.000(4)
C49 0.052(8) 0.025(7) 0.086(12) 0.019(6) 0.006(8) -0.002(6)
C50 0.070(10) 0.039(8) 0.066(10) 0.008(7) -0.022(8) 0.005(7)
C51 0.095(14) 0.059(11) 0.067(11) 0.009(8) -0.025(11) -0.017(10)
C52 0.089(12) 0.054(10) 0.043(8) 0.004(7) -0.001(8) -0.031(9)
C53 0.038(7) 0.039(7) 0.048(7) -0.004(6) -0.002(6) -0.002(5)
C54 0.052(7) 0.026(6) 0.050(7) 0.012(5) 0.011(6) -0.002(5)
C55 0.063(9) 0.057(10) 0.062(9) -0.004(8) 0.026(7) 0.003(8)
C56 0.068(9) 0.047(8) 0.038(7) 0.001(6) 0.001(7) -0.011(7)

loop_
_atom_type_symbol
_atom_type_description
_atom_type_scat_dispersion_real
_atom_type_scat_dispersion_imag
_atom_type_scat_source
C C 0.0181 0.0091 'International Tables Vol C Tables 4.2.6.8 and 6.1.1.4'
H H 0.0000 0.0000 'International Tables Vol C Tables 4.2.6.8 and 6.1.1.4'
P P 0.2955 0.4335 'International Tables Vol C Tables 4.2.6.8 and 6.1.1.4'
Cl Cl 0.3639 0.7018 'International Tables Vol C Tables 4.2.6.8 and 6.1.1.4'
Ti Ti 0.2191 1.8069 'International Tables Vol C Tables 4.2.6.8 and 6.1.1.4'
Au Au -4.4197 7.2980 'International Tables Vol C Tables 4.2.6.8 and 6.1.1.4'
O O 0.0492 0.0322 'International Tables Vol C Tables 4.2.6.8 and 6.1.1.4'

loop_
_geom_angle_atom_site_label_1
_geom_angle_atom_site_label_2
_geom_angle_atom_site_label_3
_geom_angle
P1 Au1 Cl1 178.60(18)
P2 Au2 Cl2 178.63(15)
C8 P1 C19 104.7(6)
C8 P1 C13 101.7(5)
C19 P1 C13 104.0(5)
C8 P1 Au1 119.2(4)
C19 P1 Au1 111.2(4)
C13 P1 Au1 114.4(4)
C32 P2 C37 105.4(6)
C32 P2 C43 103.6(5)
C37 P2 C43 102.6(5)
C32 P2 Au2 114.0(4)
C37 P2 Au2 113.4(4)
C43 P2 Au2 116.4(4)
C7 Ti1 C6 37.8(5)
C7 Ti1 C3 93.9(5)
C6 Ti1 C3 94.1(5)
C7 Ti1 C4 94.4(5)
C6 Ti1 C4 72.3(5)
C3 Ti1 C4 38.2(5)
C7 Ti1 C2 71.2(5)
C6 Ti1 C2 93.8(5)
C3 Ti1 C2 38.6(5)
C4 Ti1 C2 72.7(5)
C7 Ti1 C5 71.9(5)
C6 Ti1 C5 38.3(5)
C3 Ti1 C5 71.8(5)
C4 Ti1 C5 38.1(5)
C2 Ti1 C5 94.3(5)
C7 Ti1 C1 38.7(5)
C6 Ti1 C1 72.6(5)
C3 Ti1 C1 71.8(5)
C4 Ti1 C1 94.9(5)
C2 Ti1 C1 37.0(5)
C5 Ti1 C1 94.9(5)
C7 Ti1 C11 123.9(6)
C6 Ti1 C11 150.3(6)
C3 Ti1 C11 112.9(5)
C4 Ti1 C11 136.9(6)
C2 Ti1 C11 99.7(5)
C5 Ti1 C11 161.7(5)
C1 Ti1 C11 103.4(6)
C7 Ti1 C10 159.5(6)
C6 Ti1 C10 156.4(5)
C3 Ti1 C10 97.3(5)
C4 Ti1 C10 105.0(6)
C2 Ti1 C10 108.0(5)
C5 Ti1 C10 128.0(6)
C1 Ti1 C10 130.8(6)
C11 Ti1 C10 35.6(6)
C7 Ti1 C8 114.6(5)
C6 Ti1 C8 102.1(5)
C3 Ti1 C8 149.7(4)
C4 Ti1 C8 124.4(4)
C2 Ti1 C8 159.5(5)
C5 Ti1 C8 106.3(5)
C1 Ti1 C8 137.5(5)
C11 Ti1 C8 60.3(5)
C10 Ti1 C8 59.2(4)
C7 Ti1 C9 147.3(5)
C6 Ti1 C9 119.5(5)
C3 Ti1 C9 114.2(4)
C4 Ti1 C9 97.8(5)
C2 Ti1 C9 141.4(5)
C5 Ti1 C9 100.3(5)
C1 Ti1 C9 164.7(6)
C11 Ti1 C9 61.4(6)
C10 Ti1 C9 36.9(5)
C8 Ti1 C9 35.6(4)
C7 Ti1 C12 105.1(5)
C6 Ti1 C12 117.3(5)
C3 Ti1 C12 147.3(5)
C4 Ti1 C12 157.4(5)
C2 Ti1 C12 124.0(5)
C5 Ti1 C12 139.2(5)
C1 Ti1 C12 107.4(5)
C11 Ti1 C12 34.5(5)
C10 Ti1 C12 57.5(6)
C8 Ti1 C12 36.4(4)
C9 Ti1 C12 59.6(5)
C25 Ti2 C31 37.6(5)
C25 Ti2 C28 91.2(6)
C31 Ti2 C28 92.1(6)
C25 Ti2 C30 69.7(5)
C31 Ti2 C30 36.7(6)
C28 Ti2 C30 70.9(5)
C25 Ti2 C29 91.3(6)
C31 Ti2 C29 70.7(6)
C28 Ti2 C29 36.8(6)
C30 Ti2 C29 38.3(6)
C25 Ti2 C27 70.0(6)
C31 Ti2 C27 92.2(5)
C28 Ti2 C27 36.8(6)
C30 Ti2 C27 91.8(5)
C29 Ti2 C27 69.5(6)
C25 Ti2 C26 36.9(6)
C31 Ti2 C26 70.6(5)
C28 Ti2 C26 70.1(6)
C30 Ti2 C26 91.4(5)
C29 Ti2 C26 91.2(5)
C27 Ti2 C26 37.5(6)
C25 Ti2 C33 166.5(6)
C31 Ti2 C33 142.3(5)
C28 Ti2 C33 102.0(5)
C30 Ti2 C33 116.8(5)
C29 Ti2 C33 100.7(5)
C27 Ti2 C33 119.8(5)
C26 Ti2 C33 147.2(5)
C25 Ti2 C36 109.0(6)
C31 Ti2 C36 108.4(5)
C28 Ti2 C36 158.4(5)
C30 Ti2 C36 122.5(5)
C29 Ti2 C36 144.9(5)
C27 Ti2 C36 143.9(5)
C26 Ti2 C36 122.3(5)
C33 Ti2 C36 57.6(5)
C25 Ti2 C32 132.2(5)
C31 Ti2 C32 110.6(5)
C28 Ti2 C32 132.5(5)
C30 Ti2 C32 103.1(4)
C29 Ti2 C32 112.0(5)
C27 Ti2 C32 156.5(5)
C26 Ti2 C32 156.1(5)
C33 Ti2 C32 36.9(5)
C36 Ti2 C32 33.8(5)
C25 Ti2 C34 140.3(5)
C31 Ti2 C34 165.8(5)
C28 Ti2 C34 102.0(5)
C30 Ti2 C34 150.0(5)
C29 Ti2 C34 121.4(6)
C27 Ti2 C34 99.0(5)
C26 Ti2 C34 114.0(5)
C33 Ti2 C34 34.5(4)
C36 Ti2 C34 57.6(5)
C32 Ti2 C34 59.4(4)
C25 Ti2 C35 113.5(6)
C31 Ti2 C35 135.1(6)
C28 Ti2 C35 128.6(6)
C30 Ti2 C35 158.7(5)
C29 Ti2 C35 153.4(7)
C27 Ti2 C35 109.2(5)
C26 Ti2 C35 103.1(5)
C33 Ti2 C35 55.9(5)
C36 Ti2 C35 36.3(5)
C32 Ti2 C35 58.4(4)
C34 Ti2 C35 32.2(6)
C52 O1 C49 108.3(13)
C53 O2 C56 103.2(11)
C2 C1 C7 126.6(12)
C2 C1 Ti1 71.1(7)
C7 C1 Ti1 69.4(7)
C1 C2 C3 129.6(11)
C1 C2 Ti1 72.0(7)
C3 C2 Ti1 70.3(6)
C4 C3 C2 129.1(11)
C4 C3 Ti1 71.2(7)
C2 C3 Ti1 71.1(6)
C3 C4 C5 127.8(12)
C3 C4 Ti1 70.6(7)
C5 C4 Ti1 71.5(7)
C4 C5 C6 127.7(12)
C4 C5 Ti1 70.5(7)
C6 C5 Ti1 69.7(7)
C7 C6 C5 129.2(12)
C7 C6 Ti1 71.1(7)
C5 C6 Ti1 72.0(7)
C6 C7 C1 129.9(13)
C6 C7 Ti1 71.1(7)
C1 C7 Ti1 71.8(7)
C9 C8 C12 107.9(11)
C9 C8 P1 125.3(9)
C12 C8 P1 126.4(9)
C9 C8 Ti1 72.4(7)
C12 C8 Ti1 73.0(7)
P1 C8 Ti1 125.7(6)
C8 C9 C10 104.9(13)
C8 C9 Ti1 72.1(7)
C10 C9 Ti1 71.1(8)
C11 C10 C9 110.3(13)
C11 C10 Ti1 72.1(9)
C9 C10 Ti1 72.0(7)
C12 C11 C10 106.7(13)
C12 C11 Ti1 74.4(8)
C10 C11 Ti1 72.3(8)
C11 C12 C8 109.9(13)
C11 C12 Ti1 71.1(8)
C8 C12 Ti1 70.6(7)
C14 C13 C18 120.0(10)
C14 C13 P1 122.2(9)
C18 C13 P1 117.6(8)
C13 C14 C15 120.0(12)
C16 C15 C14 120.5(13)
C15 C16 C17 119.3(12)
C16 C17 C18 120.8(12)
C13 C18 C17 119.1(11)
C20 C19 C24 120.5(10)
C20 C19 P1 122.5(9)
C24 C19 P1 117.1(9)
C21 C20 C19 118.9(11)
C20 C21 C22 121.3(11)
C23 C22 C21 120.8(11)
C22 C23 C24 118.5(11)
C23 C24 C19 119.9(11)
C26 C25 C31 130.4(14)
C26 C25 Ti2 72.7(8)
C31 C25 Ti2 71.3(7)
C25 C26 C27 127.4(13)
C25 C26 Ti2 70.4(8)
C27 C26 Ti2 71.2(7)
C28 C27 C26 128.3(12)
C28 C27 Ti2 71.0(7)
C26 C27 Ti2 71.3(7)
C29 C28 C27 129.4(15)
C29 C28 Ti2 71.9(8)
C27 C28 Ti2 72.2(8)
C28 C29 C30 128.3(15)
C28 C29 Ti2 71.4(9)
C30 C29 Ti2 70.8(8)
C31 C30 C29 128.0(13)
C31 C30 Ti2 71.0(8)
C29 C30 Ti2 70.9(8)
C30 C31 C25 128.1(14)
C30 C31 Ti2 72.3(8)
C25 C31 Ti2 71.2(7)
C36 C32 C33 104.4(11)
C36 C32 P2 132.9(11)
C33 C32 P2 122.3(10)
C36 C32 Ti2 72.8(7)
C33 C32 Ti2 70.8(6)
P2 C32 Ti2 125.7(6)
C34 C33 C32 108.8(12)
C34 C33 Ti2 74.4(8)
C32 C33 Ti2 72.3(6)
C35 C34 C33 109.1(13)
C35 C34 Ti2 74.5(9)
C33 C34 Ti2 71.1(7)
C34 C35 C36 108.8(13)
C34 C35 Ti2 73.3(9)
C36 C35 Ti2 70.3(7)
C32 C36 C35 108.9(13)
C32 C36 Ti2 73.4(7)
C35 C36 Ti2 73.5(8)
C42 C37 C38 122.4(11)
C42 C37 P2 118.9(9)
C38 C37 P2 118.7(9)
C39 C38 C37 117.9(12)
C38 C39 C40 120.0(12)
C41 C40 C39 121.0(13)
C40 C41 C42 121.1(14)
C41 C42 C37 117.6(12)
C48 C43 C44 117.6(10)
C48 C43 P2 117.8(8)
C44 C43 P2 124.5(9)
C45 C44 C43 121.4(11)
C46 C45 C44 121.2(12)
C45 C46 C47 118.6(11)
C46 C47 C48 120.8(11)
C43 C48 C47 120.3(11)
O1 C49 C50 107.6(15)
C49 C50 C51 100.5(15)
C52 C51 C50 105.6(15)
O1 C52 C51 108.2(16)
O2 C53 C54 107.9(11)
C55 C54 C53 104.2(12)
C56 C55 C54 104.7(13)
O2 C56 C55 107.5(12)

loop_
_geom_bond_atom_site_label_1
_geom_bond_atom_site_label_2
_geom_bond_distance
Au1 P1 2.216(3)
Au1 Cl1 2.287(3)
Au2 P2 2.219(3)
Au2 Cl2 2.302(3)
P1 C8 1.811(13)
P1 C19 1.818(11)
P1 C13 1.846(11)
P2 C32 1.768(13)
P2 C37 1.815(12)
P2 C43 1.838(10)
Ti1 C7 2.178(13)
Ti1 C6 2.179(12)
Ti1 C3 2.188(11)
Ti1 C4 2.197(13)
Ti1 C2 2.199(11)
Ti1 C5 2.211(13)
Ti1 C1 2.211(12)
Ti1 C11 2.287(14)
Ti1 C10 2.290(14)
Ti1 C8 2.296(12)
Ti1 C9 2.300(13)
Ti1 C12 2.327(13)
Ti2 C25 2.189(13)
Ti2 C31 2.190(13)
Ti2 C28 2.201(14)
Ti2 C30 2.207(13)
Ti2 C29 2.208(15)
Ti2 C27 2.216(12)
Ti2 C26 2.218(13)
Ti2 C33 2.320(11)
Ti2 C36 2.333(12)
Ti2 C32 2.341(12)
Ti2 C34 2.362(14)
Ti2 C35 2.376(14)
O1 C52 1.414(19)
O1 C49 1.42(2)
O2 C53 1.411(16)
O2 C56 1.452(18)
C1 C2 1.398(19)
C1 C7 1.46(2)
C2 C3 1.452(18)
C3 C4 1.435(19)
C4 C5 1.44(2)
C5 C6 1.440(19)
C6 C7 1.41(2)
C8 C9 1.404(16)
C8 C12 1.443(17)
C9 C10 1.453(18)
C10 C11 1.40(3)
C11 C12 1.37(2)
C13 C14 1.371(19)
C13 C18 1.374(16)
C14 C15 1.411(18)
C15 C16 1.35(2)
C16 C17 1.38(2)
C17 C18 1.409(15)
C19 C20 1.382(17)
C19 C24 1.405(15)
C20 C21 1.347(17)
C21 C22 1.398(17)
C22 C23 1.365(19)
C23 C24 1.392(16)
C25 C26 1.39(2)
C25 C31 1.41(2)
C26 C27 1.43(2)
C27 C28 1.40(2)
C28 C29 1.39(2)
C29 C30 1.45(2)
C30 C31 1.38(2)
C32 C36 1.359(19)
C32 C33 1.475(18)
C33 C34 1.389(18)
C34 C35 1.31(2)
C35 C36 1.47(2)
C37 C42 1.404(18)
C37 C38 1.408(17)
C38 C39 1.388(17)
C39 C40 1.40(2)
C40 C41 1.38(2)
C41 C42 1.38(2)
C43 C48 1.387(16)
C43 C44 1.400(16)
C44 C45 1.400(17)
C45 C46 1.36(2)
C46 C47 1.397(19)
C47 C48 1.419(16)
C49 C50 1.48(2)
C50 C51 1.53(3)
C51 C52 1.44(3)
C53 C54 1.543(19)
C54 C55 1.47(2)
C55 C56 1.47(2)

loop_
_geom_torsion_atom_site_label_1
_geom_torsion_atom_site_label_2
_geom_torsion_atom_site_label_3
_geom_torsion_atom_site_label_4
_geom_torsion
Cl1 Au1 P1 C8 -131(6)
Cl1 Au1 P1 C19 107(5)
Cl1 Au1 P1 C13 -11(6)
Cl2 Au2 P2 C32 -37(7)
Cl2 Au2 P2 C37 84(7)
Cl2 Au2 P2 C43 -157(7)
C7 Ti1 C1 C2 -143.4(13)
C6 Ti1 C1 C2 -122.2(10)
C3 Ti1 C1 C2 -21.6(8)
C4 Ti1 C1 C2 -52.4(9)
C5 Ti1 C1 C2 -90.6(9)
C11 Ti1 C1 C2 88.4(9)
C10 Ti1 C1 C2 62.2(11)
C8 Ti1 C1 C2 148.8(8)
C9 Ti1 C1 C2 93.8(19)
C12 Ti1 C1 C2 124.0(9)
C6 Ti1 C1 C7 21.2(8)
C3 Ti1 C1 C7 121.8(9)
C4 Ti1 C1 C7 91.0(9)
C2 Ti1 C1 C7 143.4(13)
C5 Ti1 C1 C7 52.8(9)
C11 Ti1 C1 C7 -128.2(9)
C10 Ti1 C1 C7 -154.4(9)
C8 Ti1 C1 C7 -67.8(11)
C9 Ti1 C1 C7 -122.8(17)
C12 Ti1 C1 C7 -92.7(9)
C7 C1 C2 C3 -1(2)
Ti1 C1 C2 C3 43.2(13)
C7 C1 C2 Ti1 -44.1(13)
C7 Ti1 C2 C1 23.2(9)
C6 Ti1 C2 C1 54.0(9)
C3 Ti1 C2 C1 145.9(12)
C4 Ti1 C2 C1 124.2(10)
C5 Ti1 C2 C1 92.4(9)
C11 Ti1 C2 C1 -99.5(10)
C10 Ti1 C2 C1 -135.2(9)
C8 Ti1 C2 C1 -87.0(15)
C9 Ti1 C2 C1 -155.1(9)
C12 Ti1 C2 C1 -72.7(10)
C7 Ti1 C2 C3 -122.7(8)
C6 Ti1 C2 C3 -91.9(8)
C4 Ti1 C2 C3 -21.7(7)
C5 Ti1 C2 C3 -53.5(8)
C1 Ti1 C2 C3 -145.9(12)
C11 Ti1 C2 C3 114.6(8)
C10 Ti1 C2 C3 78.9(9)
C8 Ti1 C2 C3 127.1(12)
C9 Ti1 C2 C3 59.0(11)
C12 Ti1 C2 C3 141.4(7)
C1 C2 C3 C4 0(2)
Ti1 C2 C3 C4 44.2(12)
C1 C2 C3 Ti1 -43.7(14)
C7 Ti1 C3 C4 -92.2(8)
C6 Ti1 C3 C4 -54.3(8)
C2 Ti1 C3 C4 -145.2(11)
C5 Ti1 C3 C4 -22.7(8)
C1 Ti1 C3 C4 -124.4(8)
C11 Ti1 C3 C4 138.3(8)
C10 Ti1 C3 C4 105.0(8)
C8 Ti1 C3 C4 68.5(12)
C9 Ti1 C3 C4 70.7(8)
C12 Ti1 C3 C4 141.6(10)
C7 Ti1 C3 C2 53.0(8)
C6 Ti1 C3 C2 90.9(8)
C4 Ti1 C3 C2 145.2(11)
C5 Ti1 C3 C2 122.4(8)
C1 Ti1 C3 C2 20.8(8)
C11 Ti1 C3 C2 -76.5(9)
C10 Ti1 C3 C2 -109.8(8)
C8 Ti1 C3 C2 -146.3(9)
C9 Ti1 C3 C2 -144.1(7)
C12 Ti1 C3 C2 -73.2(11)
C2 C3 C4 C5 1(2)
Ti1 C3 C4 C5 45.6(12)
C2 C3 C4 Ti1 -44.1(12)
C7 Ti1 C4 C3 90.7(8)
C6 Ti1 C4 C3 121.8(8)
C2 Ti1 C4 C3 21.9(7)
C5 Ti1 C4 C3 143.4(11)
C1 Ti1 C4 C3 51.8(8)
C11 Ti1 C4 C3 -63.9(10)
C10 Ti1 C4 C3 -82.7(8)
C8 Ti1 C4 C3 -145.4(7)
C9 Ti1 C4 C3 -119.7(7)
C12 Ti1 C4 C3 -119.1(13)
C7 Ti1 C4 C5 -52.8(8)
C6 Ti1 C4 C5 -21.7(7)
C3 Ti1 C4 C5 -143.4(11)
C2 Ti1 C4 C5 -121.5(8)
C1 Ti1 C4 C5 -91.6(8)
C11 Ti1 C4 C5 152.7(8)
C10 Ti1 C4 C5 133.9(7)
C8 Ti1 C4 C5 71.2(9)
C9 Ti1 C4 C5 96.9(7)
C12 Ti1 C4 C5 97.4(15)
C3 C4 C5 C6 -3(2)
Ti1 C4 C5 C6 42.3(13)
C3 C4 C5 Ti1 -45.3(12)
C7 Ti1 C5 C4 123.4(8)
C6 Ti1 C5 C4 145.4(11)
C3 Ti1 C5 C4 22.8(7)
C2 Ti1 C5 C4 54.7(8)
C1 Ti1 C5 C4 91.8(8)
C11 Ti1 C5 C4 -85.1(19)
C10 Ti1 C5 C4 -62.2(9)
C8 Ti1 C5 C4 -125.5(7)
C9 Ti1 C5 C4 -89.4(7)
C12 Ti1 C5 C4 -144.3(8)
C7 Ti1 C5 C6 -22.0(8)
C3 Ti1 C5 C6 -122.6(8)
C4 Ti1 C5 C6 -145.4(11)
C2 Ti1 C5 C6 -90.7(8)
C1 Ti1 C5 C6 -53.6(8)
C11 Ti1 C5 C6 129.5(17)
C10 Ti1 C5 C6 152.4(7)
C8 Ti1 C5 C6 89.1(8)
C9 Ti1 C5 C6 125.2(7)
C12 Ti1 C5 C6 70.3(10)
C4 C5 C6 C7 3(2)
Ti1 C5 C6 C7 45.2(13)
C4 C5 C6 Ti1 -42.6(13)
C3 Ti1 C6 C7 -91.1(8)
C4 Ti1 C6 C7 -122.9(9)
C2 Ti1 C6 C7 -52.4(9)
C5 Ti1 C6 C7 -144.5(12)
C1 Ti1 C6 C7 -21.7(8)
C11 Ti1 C6 C7 64.9(14)
C10 Ti1 C6 C7 150.1(14)
C8 Ti1 C6 C7 114.6(8)
C9 Ti1 C6 C7 148.1(8)
C12 Ti1 C6 C7 79.3(9)
C7 Ti1 C6 C5 144.5(12)
C3 Ti1 C6 C5 53.4(8)
C4 Ti1 C6 C5 21.6(7)
C2 Ti1 C6 C5 92.1(8)
C1 Ti1 C6 C5 122.8(8)
C11 Ti1 C6 C5 -150.6(11)
C10 Ti1 C6 C5 -65.5(17)
C8 Ti1 C6 C5 -100.9(7)
C9 Ti1 C6 C5 -67.4(8)
C12 Ti1 C6 C5 -136.2(7)
C5 C6 C7 C1 -1(2)
Ti1 C6 C7 C1 44.3(14)
C5 C6 C7 Ti1 -45.5(13)
C2 C1 C7 C6 1(2)
Ti1 C1 C7 C6 -44.1(14)
C2 C1 C7 Ti1 44.7(13)
C3 Ti1 C7 C6 91.7(8)
C4 Ti1 C7 C6 53.4(8)
C2 Ti1 C7 C6 123.4(9)
C5 Ti1 C7 C6 22.3(8)
C1 Ti1 C7 C6 145.7(13)
C11 Ti1 C7 C6 -147.3(8)
C10 Ti1 C7 C6 -145.1(13)
C8 Ti1 C7 C6 -77.8(9)
C9 Ti1 C7 C6 -58.5(13)
C12 Ti1 C7 C6 -115.2(8)
C6 Ti1 C7 C1 -145.7(13)
C3 Ti1 C7 C1 -54.0(9)
C4 Ti1 C7 C1 -92.3(9)
C2 Ti1 C7 C1 -22.2(8)
C5 Ti1 C7 C1 -123.4(9)
C11 Ti1 C7 C1 67.0(10)
C10 Ti1 C7 C1 69.2(17)
C8 Ti1 C7 C1 136.5(8)
C9 Ti1 C7 C1 155.8(10)
C12 Ti1 C7 C1 99.1(9)
C19 P1 C8 C9 69.9(12)
C13 P1 C8 C9 178.0(11)
Au1 P1 C8 C9 -55.2(12)
C19 P1 C8 C12 -102.3(11)
C13 P1 C8 C12 5.8(12)
Au1 P1 C8 C12 132.6(10)
C19 P1 C8 Ti1 162.9(6)
C13 P1 C8 Ti1 -89.0(7)
Au1 P1 C8 Ti1 37.8(8)
C7 Ti1 C8 C9 162.2(8)
C6 Ti1 C8 C9 124.4(8)
C3 Ti1 C8 C9 3.5(13)
C4 Ti1 C8 C9 47.6(10)
C2 Ti1 C8 C9 -95.6(14)
C5 Ti1 C8 C9 85.1(8)
C1 Ti1 C8 C9 -158.3(9)
C11 Ti1 C8 C9 -81.4(9)
C10 Ti1 C8 C9 -39.9(9)
C12 Ti1 C8 C9 -115.7(11)
C7 Ti1 C8 C12 -82.1(9)
C6 Ti1 C8 C12 -119.9(8)
C3 Ti1 C8 C12 119.2(10)
C4 Ti1 C8 C12 163.3(8)
C2 Ti1 C8 C12 20.2(16)
C5 Ti1 C8 C12 -159.2(8)
C1 Ti1 C8 C12 -42.5(11)
C11 Ti1 C8 C12 34.4(9)
C10 Ti1 C8 C12 75.8(9)
C9 Ti1 C8 C12 115.7(11)
C7 Ti1 C8 P1 40.9(8)
C6 Ti1 C8 P1 3.2(8)
C3 Ti1 C8 P1 -117.8(9)
C4 Ti1 C8 P1 -73.6(8)
C2 Ti1 C8 P1 143.2(12)
C5 Ti1 C8 P1 -36.2(8)
C1 Ti1 C8 P1 80.5(10)
C11 Ti1 C8 P1 157.4(9)
C10 Ti1 C8 P1 -161.1(10)
C9 Ti1 C8 P1 -121.2(11)
C12 Ti1 C8 P1 123.0(11)
C12 C8 C9 C10 -0.8(14)
P1 C8 C9 C10 -174.2(9)
Ti1 C8 C9 C10 64.0(9)
C12 C8 C9 Ti1 -64.9(9)
P1 C8 C9 Ti1 121.7(9)
C7 Ti1 C9 C8 -31.1(14)
C6 Ti1 C9 C8 -68.0(9)
C3 Ti1 C9 C8 -178.1(7)
C4 Ti1 C9 C8 -142.0(8)
C2 Ti1 C9 C8 146.0(8)
C5 Ti1 C9 C8 -103.5(8)
C1 Ti1 C9 C8 72.0(19)
C11 Ti1 C9 C8 78.0(9)
C10 Ti1 C9 C8 113.4(12)
C12 Ti1 C9 C8 38.2(7)
C7 Ti1 C9 C10 -144.4(11)
C6 Ti1 C9 C10 178.7(9)
C3 Ti1 C9 C10 68.5(10)
C4 Ti1 C9 C10 104.6(10)
C2 Ti1 C9 C10 32.6(13)
C5 Ti1 C9 C10 143.1(9)
C1 Ti1 C9 C10 -41(2)
C11 Ti1 C9 C10 -35.4(9)
C8 Ti1 C9 C10 -113.4(12)
C12 Ti1 C9 C10 -75.1(10)
C8 C9 C10 C11 -2.4(15)
Ti1 C9 C10 C11 62.3(10)
C8 C9 C10 Ti1 -64.7(9)
C7 Ti1 C10 C11 -3.1(18)
C6 Ti1 C10 C11 -122.2(15)
C3 Ti1 C10 C11 119.6(9)
C4 Ti1 C10 C11 157.8(8)
C2 Ti1 C10 C11 81.4(9)
C5 Ti1 C10 C11 -167.8(8)
C1 Ti1 C10 C11 47.4(11)
C8 Ti1 C10 C11 -80.8(9)
C9 Ti1 C10 C11 -119.3(12)
C12 Ti1 C10 C11 -37.9(8)
C7 Ti1 C10 C9 116.2(15)
C6 Ti1 C10 C9 -2.9(19)
C3 Ti1 C10 C9 -121.1(9)
C4 Ti1 C10 C9 -82.9(9)
C2 Ti1 C10 C9 -159.3(8)
C5 Ti1 C10 C9 -48.6(10)
C1 Ti1 C10 C9 166.7(8)
C11 Ti1 C10 C9 119.3(12)
C8 Ti1 C10 C9 38.4(7)
C12 Ti1 C10 C9 81.4(8)
C9 C10 C11 C12 4.8(16)
Ti1 C10 C11 C12 67.0(10)
C9 C10 C11 Ti1 -62.2(10)
C7 Ti1 C11 C12 64.9(11)
C6 Ti1 C11 C12 22.9(17)
C3 Ti1 C11 C12 176.8(9)
C4 Ti1 C11 C12 -146.1(9)
C2 Ti1 C11 C12 138.8(9)
C5 Ti1 C11 C12 -82(2)
C1 Ti1 C11 C12 101.2(10)
C10 Ti1 C11 C12 -113.8(13)
C8 Ti1 C11 C12 -36.2(8)
C9 Ti1 C11 C12 -77.2(9)
C7 Ti1 C11 C10 178.7(8)
C6 Ti1 C11 C10 136.7(11)
C3 Ti1 C11 C10 -69.4(9)
C4 Ti1 C11 C10 -32.4(11)
C2 Ti1 C11 C10 -107.4(8)
C5 Ti1 C11 C10 32(2)
C1 Ti1 C11 C10 -145.0(8)
C8 Ti1 C11 C10 77.6(8)
C9 Ti1 C11 C10 36.6(7)
C12 Ti1 C11 C10 113.8(13)
C10 C11 C12 C8 -5.3(16)
Ti1 C11 C12 C8 60.3(10)
C10 C11 C12 Ti1 -65.5(10)
C9 C8 C12 C11 3.9(16)
P1 C8 C12 C11 177.2(10)
Ti1 C8 C12 C11 -60.6(10)
C9 C8 C12 Ti1 64.4(9)
P1 C8 C12 Ti1 -122.2(9)
C7 Ti1 C12 C11 -128.9(10)
C6 Ti1 C12 C11 -167.5(10)
C3 Ti1 C12 C11 -5.4(15)
C4 Ti1 C12 C11 82.0(16)
C2 Ti1 C12 C11 -51.6(12)
C5 Ti1 C12 C11 151.5(10)
C1 Ti1 C12 C11 -88.5(10)
C10 Ti1 C12 C11 39.2(10)
C8 Ti1 C12 C11 120.1(13)
C9 Ti1 C12 C11 82.6(10)
C7 Ti1 C12 C8 111.1(8)
C6 Ti1 C12 C8 72.5(9)
C3 Ti1 C12 C8 -125.5(9)
C4 Ti1 C12 C8 -38.1(17)
C2 Ti1 C12 C8 -171.6(7)
C5 Ti1 C12 C8 31.5(11)
C1 Ti1 C12 C8 151.4(7)
C11 Ti1 C12 C8 -120.1(13)
C10 Ti1 C12 C8 -80.9(8)
C9 Ti1 C12 C8 -37.4(7)
C8 P1 C13 C14 -66.6(11)
C19 P1 C13 C14 41.9(11)
Au1 P1 C13 C14 163.5(9)
C8 P1 C13 C18 107.7(9)
C19 P1 C13 C18 -143.7(9)
Au1 P1 C13 C18 -22.2(10)
C18 C13 C14 C15 2.3(19)
P1 C13 C14 C15 176.6(10)
C13 C14 C15 C16 -3(2)
C14 C15 C16 C17 4(2)
C15 C16 C17 C18 -4.8(18)
C14 C13 C18 C17 -2.7(17)
P1 C13 C18 C17 -177.1(8)
C16 C17 C18 C13 3.9(17)
C8 P1 C19 C20 0.6(11)
C13 P1 C19 C20 -105.8(10)
Au1 P1 C19 C20 130.6(9)
C8 P1 C19 C24 -179.3(8)
C13 P1 C19 C24 74.3(10)
Au1 P1 C19 C24 -49.3(9)
C24 C19 C20 C21 -1.3(17)
P1 C19 C20 C21 178.9(10)
C19 C20 C21 C22 2.7(19)
C20 C21 C22 C23 -4.0(19)
C21 C22 C23 C24 3.8(18)
C22 C23 C24 C19 -2.4(17)
C20 C19 C24 C23 1.2(17)
P1 C19 C24 C23 -179.0(9)
C31 Ti2 C25 C26 -145.4(14)
C28 Ti2 C25 C26 -53.5(10)
C30 Ti2 C25 C26 -122.5(10)
C29 Ti2 C25 C26 -90.3(10)
C27 Ti2 C25 C26 -22.7(9)
C33 Ti2 C25 C26 116(2)
C36 Ti2 C25 C26 118.9(9)
C32 Ti2 C25 C26 148.0(9)
C34 Ti2 C25 C26 57.1(13)
C35 Ti2 C25 C26 80.2(10)
C28 Ti2 C25 C31 91.9(10)
C30 Ti2 C25 C31 22.9(9)
C29 Ti2 C25 C31 55.1(10)
C27 Ti2 C25 C31 122.7(10)
C26 Ti2 C25 C31 145.4(15)
C33 Ti2 C25 C31 -98(2)
C36 Ti2 C25 C31 -95.7(9)
C32 Ti2 C25 C31 -66.6(11)
C34 Ti2 C25 C31 -157.5(9)
C35 Ti2 C25 C31 -134.4(9)
C31 C25 C26 C27 0(2)
Ti2 C25 C26 C27 45.3(13)
C31 C25 C26 Ti2 -45.0(14)
C31 Ti2 C26 C25 21.6(9)
C28 Ti2 C26 C25 121.3(10)
C30 Ti2 C26 C25 52.3(10)
C29 Ti2 C26 C25 90.6(10)
C27 Ti2 C26 C25 143.4(13)
C33 Ti2 C26 C25 -157.4(10)
C36 Ti2 C26 C25 -78.4(11)
C32 Ti2 C26 C25 -75.6(15)
C34 Ti2 C26 C25 -144.0(9)
C35 Ti2 C26 C25 -112.0(10)
C25 Ti2 C26 C27 -143.4(13)
C31 Ti2 C26 C27 -121.9(9)
C28 Ti2 C26 C27 -22.1(8)
C30 Ti2 C26 C27 -91.1(9)
C29 Ti2 C26 C27 -52.8(9)
C33 Ti2 C26 C27 59.2(13)
C36 Ti2 C26 C27 138.2(8)
C32 Ti2 C26 C27 140.9(11)
C34 Ti2 C26 C27 72.6(9)
C35 Ti2 C26 C27 104.6(9)
C25 C26 C27 C28 0(2)
Ti2 C26 C27 C28 45.2(13)
C25 C26 C27 Ti2 -45.0(13)
C25 Ti2 C27 C28 -121.5(9)
C31 Ti2 C27 C28 -90.6(9)
C30 Ti2 C27 C28 -53.9(9)
C29 Ti2 C27 C28 -22.2(9)
C26 Ti2 C27 C28 -143.9(12)
C33 Ti2 C27 C28 68.6(9)
C36 Ti2 C27 C28 143.3(9)
C32 Ti2 C27 C28 75.9(15)
C34 Ti2 C27 C28 98.0(9)
C35 Ti2 C27 C28 129.6(9)
C25 Ti2 C27 C26 22.4(8)
C31 Ti2 C27 C26 53.3(9)
C28 Ti2 C27 C26 143.9(12)
C30 Ti2 C27 C26 90.0(9)
C29 Ti2 C27 C26 121.7(9)
C33 Ti2 C27 C26 -147.5(8)
C36 Ti2 C27 C26 -72.8(11)
C32 Ti2 C27 C26 -140.2(13)
C34 Ti2 C27 C26 -118.1(8)
C35 Ti2 C27 C26 -86.5(9)
C26 C27 C28 C29 1(2)
Ti2 C27 C28 C29 46.5(13)
C26 C27 C28 Ti2 -45.3(13)
C25 Ti2 C28 C29 -90.6(9)
C31 Ti2 C28 C29 -53.0(9)
C30 Ti2 C28 C29 -22.6(9)
C27 Ti2 C28 C29 -143.8(13)
C26 Ti2 C28 C29 -121.4(10)
C33 Ti2 C28 C29 91.8(9)
C36 Ti2 C28 C29 109.4(15)
C32 Ti2 C28 C29 67.8(10)
C34 Ti2 C28 C29 127.1(9)
C35 Ti2 C28 C29 147.5(9)
C25 Ti2 C28 C27 53.3(9)
C31 Ti2 C28 C27 90.8(9)
C30 Ti2 C28 C27 121.2(9)
C29 Ti2 C28 C27 143.8(13)
C26 Ti2 C28 C27 22.4(8)
C33 Ti2 C28 C27 -124.3(8)
C36 Ti2 C28 C27 -106.7(14)
C32 Ti2 C28 C27 -148.3(7)
C34 Ti2 C28 C27 -89.0(8)
C35 Ti2 C28 C27 -68.6(10)
C27 C28 C29 C30 -2(2)
Ti2 C28 C29 C30 44.9(13)
C27 C28 C29 Ti2 -46.6(14)
C25 Ti2 C29 C28 90.3(9)
C31 Ti2 C29 C28 122.3(9)
C30 Ti2 C29 C28 144.1(12)
C27 Ti2 C29 C28 22.2(8)
C26 Ti2 C29 C28 53.4(9)
C33 Ti2 C29 C28 -95.8(9)
C36 Ti2 C29 C28 -142.9(9)
C32 Ti2 C29 C28 -132.6(8)
C34 Ti2 C29 C28 -66.0(9)
C35 Ti2 C29 C28 -69.8(14)
C25 Ti2 C29 C30 -53.9(8)
C31 Ti2 C29 C30 -21.9(7)
C28 Ti2 C29 C30 -144.1(12)
C27 Ti2 C29 C30 -121.9(8)
C26 Ti2 C29 C30 -90.7(8)
C33 Ti2 C29 C30 120.0(7)
C36 Ti2 C29 C30 72.9(12)
C32 Ti2 C29 C30 83.3(8)
C34 Ti2 C29 C30 149.9(7)
C35 Ti2 C29 C30 146.0(11)
C28 C29 C30 C31 0(2)
Ti2 C29 C30 C31 44.9(13)
C28 C29 C30 Ti2 -45.0(13)
C25 Ti2 C30 C31 -23.4(8)
C28 Ti2 C30 C31 -122.2(9)
C29 Ti2 C30 C31 -144.0(11)
C27 Ti2 C30 C31 -91.3(9)
C26 Ti2 C30 C31 -53.8(9)
C33 Ti2 C30 C31 143.7(8)
C36 Ti2 C30 C31 76.7(9)
C32 Ti2 C30 C31 107.0(8)
C34 Ti2 C30 C31 157.0(10)
C35 Ti2 C30 C31 79.5(17)
C25 Ti2 C30 C29 120.6(8)
C31 Ti2 C30 C29 144.0(11)
C28 Ti2 C30 C29 21.8(8)
C27 Ti2 C30 C29 52.7(8)
C26 Ti2 C30 C29 90.2(8)
C33 Ti2 C30 C29 -72.3(8)
C36 Ti2 C30 C29 -139.3(7)
C32 Ti2 C30 C29 -109.0(7)
C34 Ti2 C30 C29 -59.0(12)
C35 Ti2 C30 C29 -136.5(15)
C29 C30 C31 C25 2(2)
Ti2 C30 C31 C25 47.2(13)
C29 C30 C31 Ti2 -44.9(12)
C26 C25 C31 C30 -2(2)
Ti2 C25 C31 C30 -47.6(13)
C26 C25 C31 Ti2 45.5(14)
C25 Ti2 C31 C30 142.4(13)
C28 Ti2 C31 C30 53.2(8)
C29 Ti2 C31 C30 22.7(7)
C27 Ti2 C31 C30 90.0(8)
C26 Ti2 C31 C30 121.2(9)
C33 Ti2 C31 C30 -59.7(12)
C36 Ti2 C31 C30 -120.1(8)
C32 Ti2 C31 C30 -84.3(8)
C34 Ti2 C31 C30 -127(2)
C35 Ti2 C31 C30 -149.7(8)
C28 Ti2 C31 C25 -89.2(10)
C30 Ti2 C31 C25 -142.4(13)
C29 Ti2 C31 C25 -119.7(10)
C27 Ti2 C31 C25 -52.3(10)
C26 Ti2 C31 C25 -21.2(9)
C33 Ti2 C31 C25 157.9(9)
C36 Ti2 C31 C25 97.5(9)
C32 Ti2 C31 C25 133.4(9)
C34 Ti2 C31 C25 90(2)
C35 Ti2 C31 C25 68.0(11)
C37 P2 C32 C36 17.8(14)
C43 P2 C32 C36 -89.7(13)
Au2 P2 C32 C36 142.9(11)
C37 P2 C32 C33 -170.5(9)
C43 P2 C32 C33 82.0(10)
Au2 P2 C32 C33 -45.5(10)
C37 P2 C32 Ti2 -82.0(9)
C43 P2 C32 Ti2 170.5(7)
Au2 P2 C32 Ti2 43.1(9)
C25 Ti2 C32 C36 -55.8(11)
C31 Ti2 C32 C36 -92.5(9)
C28 Ti2 C32 C36 154.0(9)
C30 Ti2 C32 C36 -130.1(9)
C29 Ti2 C32 C36 -169.3(9)
C27 Ti2 C32 C36 101.9(15)
C26 Ti2 C32 C36 -4.2(16)
C33 Ti2 C32 C36 112.5(11)
C34 Ti2 C32 C36 76.3(9)
C35 Ti2 C32 C36 38.5(9)
C25 Ti2 C32 C33 -168.3(8)
C31 Ti2 C32 C33 155.0(8)
C28 Ti2 C32 C33 41.5(10)
C30 Ti2 C32 C33 117.4(8)
C29 Ti2 C32 C33 78.2(9)
C27 Ti2 C32 C33 -10.6(17)
C26 Ti2 C32 C33 -116.7(13)
C36 Ti2 C32 C33 -112.5(11)
C34 Ti2 C32 C33 -36.2(7)
C35 Ti2 C32 C33 -74.0(9)
C25 Ti2 C32 P2 75.2(11)
C31 Ti2 C32 P2 38.4(10)
C28 Ti2 C32 P2 -75.1(11)
C30 Ti2 C32 P2 0.8(10)
C29 Ti2 C32 P2 -38.4(10)
C27 Ti2 C32 P2 -127.2(12)
C26 Ti2 C32 P2 126.8(12)
C33 Ti2 C32 P2 -116.6(12)
C36 Ti2 C32 P2 130.9(13)
C34 Ti2 C32 P2 -152.8(11)
C35 Ti2 C32 P2 169.5(11)
C36 C32 C33 C34 0.4(13)
P2 C32 C33 C34 -173.3(9)
Ti2 C32 C33 C34 66.0(9)
C36 C32 C33 Ti2 -65.6(8)
P2 C32 C33 Ti2 120.7(8)
C25 Ti2 C33 C34 -76(2)
C31 Ti2 C33 C34 -156.5(10)
C28 Ti2 C33 C34 93.8(9)
C30 Ti2 C33 C34 168.3(8)
C29 Ti2 C33 C34 131.3(9)
C27 Ti2 C33 C34 59.0(10)
C26 Ti2 C33 C34 21.9(14)
C36 Ti2 C33 C34 -78.6(9)
C32 Ti2 C33 C34 -116.2(11)
C35 Ti2 C33 C34 -35.0(8)
C25 Ti2 C33 C32 40(2)
C31 Ti2 C33 C32 -40.3(12)
C28 Ti2 C33 C32 -150.0(8)
C30 Ti2 C33 C32 -75.6(9)
C29 Ti2 C33 C32 -112.5(8)
C27 Ti2 C33 C32 175.1(8)
C26 Ti2 C33 C32 138.1(10)
C36 Ti2 C33 C32 37.5(7)
C34 Ti2 C33 C32 116.2(11)
C35 Ti2 C33 C32 81.2(9)
C32 C33 C34 C35 0.7(15)
Ti2 C33 C34 C35 65.3(11)
C32 C33 C34 Ti2 -64.6(8)
C25 Ti2 C34 C35 42.3(12)
C31 Ti2 C34 C35 -30(2)
C28 Ti2 C34 C35 149.2(9)
C30 Ti2 C34 C35 -138.3(11)
C29 Ti2 C34 C35 -176.8(8)
C27 Ti2 C34 C35 111.9(9)
C26 Ti2 C34 C35 75.8(10)
C33 Ti2 C34 C35 -117.0(12)
C36 Ti2 C34 C35 -38.4(8)
C32 Ti2 C34 C35 -78.2(9)
C25 Ti2 C34 C33 159.3(9)
C31 Ti2 C34 C33 87(2)
C28 Ti2 C34 C33 -93.8(9)
C30 Ti2 C34 C33 -21.3(14)
C29 Ti2 C34 C33 -59.8(10)
C27 Ti2 C34 C33 -131.2(9)
C26 Ti2 C34 C33 -167.2(8)
C36 Ti2 C34 C33 78.6(9)
C32 Ti2 C34 C33 38.8(8)
C35 Ti2 C34 C33 117.0(12)
C33 C34 C35 C36 -1.4(16)
Ti2 C34 C35 C36 61.7(10)
C33 C34 C35 Ti2 -63.1(10)
C25 Ti2 C35 C34 -152.0(8)
C31 Ti2 C35 C34 169.9(8)
C28 Ti2 C35 C34 -39.8(11)
C30 Ti2 C35 C34 113.7(17)
C29 Ti2 C35 C34 6.2(16)
C27 Ti2 C35 C34 -76.1(9)
C26 Ti2 C35 C34 -114.6(9)
C33 Ti2 C35 C34 37.6(8)
C36 Ti2 C35 C34 117.6(12)
C32 Ti2 C35 C34 81.7(9)
C25 Ti2 C35 C36 90.4(9)
C31 Ti2 C35 C36 52.3(12)
C28 Ti2 C35 C36 -157.4(8)
C30 Ti2 C35 C36 -4(2)
C29 Ti2 C35 C36 -111.4(13)
C27 Ti2 C35 C36 166.3(9)
C26 Ti2 C35 C36 127.7(9)
C33 Ti2 C35 C36 -80.1(9)
C32 Ti2 C35 C36 -35.9(8)
C34 Ti2 C35 C36 -117.6(12)
C33 C32 C36 C35 -1.2(13)
P2 C32 C36 C35 171.6(10)
Ti2 C32 C36 C35 -65.4(9)
C33 C32 C36 Ti2 64.2(8)
P2 C32 C36 Ti2 -123.0(11)
C34 C35 C36 C32 1.7(16)
Ti2 C35 C36 C32 65.3(9)
C34 C35 C36 Ti2 -63.7(11)
C25 Ti2 C36 C32 139.6(8)
C31 Ti2 C36 C32 99.8(9)
C28 Ti2 C36 C32 -61.6(17)
C30 Ti2 C36 C32 62.1(10)
C29 Ti2 C36 C32 17.4(14)
C27 Ti2 C36 C32 -138.5(9)
C26 Ti2 C36 C32 178.0(8)
C33 Ti2 C36 C32 -41.1(8)
C34 Ti2 C36 C32 -82.2(9)
C35 Ti2 C36 C32 -116.2(13)
C25 Ti2 C36 C35 -104.2(10)
C31 Ti2 C36 C35 -143.9(9)
C28 Ti2 C36 C35 54.6(18)
C30 Ti2 C36 C35 178.3(9)
C29 Ti2 C36 C35 133.7(12)
C27 Ti2 C36 C35 -22.3(14)
C26 Ti2 C36 C35 -65.8(11)
C33 Ti2 C36 C35 75.1(10)
C32 Ti2 C36 C35 116.2(13)
C34 Ti2 C36 C35 34.0(9)
C32 P2 C37 C42 -67.4(10)
C43 P2 C37 C42 40.7(11)
Au2 P2 C37 C42 167.1(8)
C32 P2 C37 C38 111.4(9)
C43 P2 C37 C38 -140.5(9)
Au2 P2 C37 C38 -14.1(10)
C42 C37 C38 C39 -0.9(17)
P2 C37 C38 C39 -179.7(9)
C37 C38 C39 C40 2.3(17)
C38 C39 C40 C41 -1(2)
C39 C40 C41 C42 -1(2)
C40 C41 C42 C37 2(2)
C38 C37 C42 C41 -1.4(19)
P2 C37 C42 C41 177.4(10)
C32 P2 C43 C48 -177.4(10)
C37 P2 C43 C48 73.0(10)
Au2 P2 C43 C48 -51.4(10)
C32 P2 C43 C44 -0.3(12)
C37 P2 C43 C44 -109.8(11)
Au2 P2 C43 C44 125.7(10)
C48 C43 C44 C45 -4.7(19)
P2 C43 C44 C45 178.2(10)
C43 C44 C45 C46 4(2)
C44 C45 C46 C47 -2(2)
C45 C46 C47 C48 1.2(19)
C44 C43 C48 C47 4.2(18)
P2 C43 C48 C47 -178.5(9)
C46 C47 C48 C43 -2.6(19)
C52 O1 C49 C50 -19.9(16)
O1 C49 C50 C51 29.8(16)
C49 C50 C51 C52 -29.3(19)
C49 O1 C52 C51 0.1(18)
C50 C51 C52 O1 19(2)
C56 O2 C53 C54 -28.7(14)
O2 C53 C54 C55 11.0(15)
C53 C54 C55 C56 11.3(15)
C53 O2 C56 C55 36.8(15)
C54 C55 C56 O2 -29.9(16)
